data_7241265
loop_
_publ_author_name
'Bristow, Jonathan'
'Naftalin, Isaac'
'Cliff, Stacey V. A.'
'Yang, Songjie'
'Wallis, John D.'
'Carravetta, Marina'
'Heinmaa, Ivo'
'Stern, Raivo'

_publ_section_title
;
 Modelling of an Aza-Michael Reaction from Crystalline Naphthalene
 Derivatives Containing Peri-Peri Interactions: Very&#x00A0;Long N-C
 Bonds?
;
_journal_name_full CrystEngComm
_journal_paper_doi 10.1039/D0CE01137A
_journal_year 2020
_chemical_formula_moiety 'C28 H21 N3, C7 H8'
_chemical_formula_sum 'C35 H29 N3'
_chemical_formula_weight 491.61
_chemical_melting_point 412.0(10)
_chemical_name_systematic 2-Cyano-3-((8?-(dimethylamino)-4?,5?-diphenylnaphthalen-1?-yl)propenenitrile
_space_group_crystal_system triclinic
_space_group_IT_number 2
_space_group_name_Hall '-P 1'
_space_group_name_H-M_alt 'P -1'
_atom_sites_solution_hydrogens geom
_audit_creation_date 2019-09-24
_audit_creation_method
;
Olex2 1.2
(compiled 2018.05.29 svn.r3508 for OlexSys, GUI svn.r5506)
;
_audit_update_record
;
2020-07-16 deposited with the CCDC.	2020-09-17 downloaded from the CCDC.
;
_cell_angle_alpha 81.716(3)
_cell_angle_beta 77.638(3)
_cell_angle_gamma 78.624(3)
_cell_formula_units_Z 2
_cell_length_a 8.6923(3)
_cell_length_b 12.6464(5)
_cell_length_c 12.8192(5)
_cell_measurement_reflns_used 10710
_cell_measurement_temperature 100.00(10)
_cell_measurement_theta_max 29.9340
_cell_measurement_theta_min 3.4900
_cell_volume 1341.80(9)
_computing_cell_refinement 'CrysAlisPro 1.171.39.46 (Rigaku OD, 2018)'
_computing_data_collection 'CrysAlisPro 1.171.39.46 (Rigaku OD, 2018)'
_computing_data_reduction 'CrysAlisPro 1.171.39.46 (Rigaku OD, 2018)'
_computing_molecular_graphics 'Olex2 (Dolomanov et al., 2009)'
_computing_publication_material 'Olex2 (Dolomanov et al., 2009)'
_computing_structure_refinement 'ShelXL (Sheldrick, 2015)'
_computing_structure_solution 'SHELXT 2014/5 (Sheldrick, 2014)'
_diffrn_ambient_environment N~2~
_diffrn_ambient_temperature 100.00(10)
_diffrn_detector 'CCD plate'
_diffrn_detector_area_resol_mean 15.9832
_diffrn_detector_type Sapphire3
_diffrn_measured_fraction_theta_full 0.998
_diffrn_measured_fraction_theta_max 0.998
_diffrn_measurement_details
;
List of Runs (angles in degrees, time in seconds):

  # Type    Start    End  Width  t~exp~   \w     \q     \k     \f   Frames
#--------------------------------------------------------------------------
  1  \w    -87.00  -1.00   1.00   45.00    --  -19.81 -63.00 -54.64   86
  2  \w    -86.00   0.00   1.00   45.00    --  -19.81 -65.00-114.15   86
  3  \w    -87.00  -3.00   1.00   45.00    --  -19.81 -57.00  60.00   84
  4  \w    -87.00  -2.00   1.00   45.00    --  -19.81 -60.00  25.62   85
  5  \w    -47.00  40.00   1.00   45.00    --   19.89 -65.00-179.83   87
  6  \w      0.00  86.00   1.00   45.00    --   19.89  65.00-147.97   86
  7  \f    126.00 180.00   1.00   45.00  40.00  19.89   0.00    --    54
  8  \w      0.00  86.00   1.00   45.00    --   19.89  64.00 -33.97   86
  9  \w      0.00  86.00   1.00   45.00    --   19.89  65.00-119.27   86
 10  \w    -37.00  47.00   1.00   45.00    --  -19.81  57.00   0.00   84
 11  \w    -47.00  37.00   1.00   45.00    --   19.89 -57.00 -90.00   84
 12  \w      3.00  87.00   1.00   45.00    --   19.89  57.00 150.00   84
 13  \w    -47.00  40.00   1.00   45.00    --   19.89 -65.00  -1.56   87
 14  \w    -47.00  40.00   1.00   45.00    --   19.89 -65.00-133.82   87
 15  \w    -47.00  37.00   1.00   45.00    --   19.89 -57.00 120.00   84
 16  \w    -47.00  39.00   1.00   45.00    --   19.89 -63.00  78.38   86
 17  \w    -47.00  37.00   1.00   45.00    --   19.89 -57.00 -60.00   84
 18  \w      3.00  87.00   1.00   45.00    --   19.89  57.00  30.00   84
 19  \w    -47.00 -22.00   1.00   45.00    --   19.89 -57.00  90.00   25
 20  \w    -47.00  38.00   1.00   45.00    --   19.89 -62.00  23.56   85
;
_diffrn_measurement_device 'four-circle diffractometer'
_diffrn_measurement_device_type 'Xcalibur, Sapphire3, Gemini'
_diffrn_measurement_method '\w and \f scans'
_diffrn_orient_matrix_type 'CrysAlisPro convention (1999,Acta A55,543-557)'
_diffrn_orient_matrix_UB_11 -0.0448668000
_diffrn_orient_matrix_UB_12 0.0512877000
_diffrn_orient_matrix_UB_13 0.0127822000
_diffrn_orient_matrix_UB_21 0.0202399000
_diffrn_orient_matrix_UB_22 0.0214176000
_diffrn_orient_matrix_UB_23 -0.0544401000
_diffrn_orient_matrix_UB_31 -0.0690585000
_diffrn_orient_matrix_UB_32 -0.0148803000
_diffrn_orient_matrix_UB_33 -0.0108719000
_diffrn_radiation_monochromator graphite
_diffrn_radiation_probe x-ray
_diffrn_radiation_type MoK\a
_diffrn_radiation_wavelength 0.71073
_diffrn_reflns_av_R_equivalents 0.0572
_diffrn_reflns_av_unetI/netI 0.0467
_diffrn_reflns_Laue_measured_fraction_full 0.998
_diffrn_reflns_Laue_measured_fraction_max 0.998
_diffrn_reflns_limit_h_max 11
_diffrn_reflns_limit_h_min -11
_diffrn_reflns_limit_k_max 16
_diffrn_reflns_limit_k_min -16
_diffrn_reflns_limit_l_max 17
_diffrn_reflns_limit_l_min -17
_diffrn_reflns_number 43402
_diffrn_reflns_point_group_measured_fraction_full 0.998
_diffrn_reflns_point_group_measured_fraction_max 0.998
_diffrn_reflns_theta_full 25.242
_diffrn_reflns_theta_max 28.281
_diffrn_reflns_theta_min 3.170
_diffrn_source 'fine-focus sealed X-ray tube'
_diffrn_source_type 'Enhance (Mo) X-ray Source'
_exptl_absorpt_coefficient_mu 0.071
_exptl_absorpt_correction_T_max 1.000
_exptl_absorpt_correction_T_min 0.921
_exptl_absorpt_correction_type gaussian
_exptl_absorpt_process_details
;
CrysAlisPro 1.171.39.46 (Rigaku Oxford Diffraction, 2018)
Numerical absorption correction based on gaussian integration over
			a multifaceted crystal model
Empirical absorption correction using spherical harmonics,
 implemented in SCALE3 ABSPACK scaling algorithm.
;
_exptl_crystal_colour orange
_exptl_crystal_density_diffrn 1.217
_exptl_crystal_description plate
_exptl_crystal_F_000 520
_exptl_crystal_recrystallization_method 'Slow evaporation from a toluene solution'
_exptl_crystal_size_max 0.303
_exptl_crystal_size_mid 0.115
_exptl_crystal_size_min 0.062
_refine_diff_density_max 0.348
_refine_diff_density_min -0.343
_refine_diff_density_rms 0.050
_refine_ls_extinction_method none
_refine_ls_goodness_of_fit_ref 1.153
_refine_ls_hydrogen_treatment constr
_refine_ls_matrix_type full
_refine_ls_number_parameters 346
_refine_ls_number_reflns 6656
_refine_ls_number_restraints 0
_refine_ls_restrained_S_all 1.153
_refine_ls_R_factor_all 0.0920
_refine_ls_R_factor_gt 0.0727
_refine_ls_shift/su_max 0.000
_refine_ls_shift/su_mean 0.000
_refine_ls_structure_factor_coef Fsqd
_refine_ls_weighting_details 'w=1/[\s^2^(Fo^2^)+(0.0350P)^2^+0.9907P] where P=(Fo^2^+2Fc^2^)/3'
_refine_ls_weighting_scheme calc
_refine_ls_wR_factor_gt 0.1296
_refine_ls_wR_factor_ref 0.1377
_reflns_Friedel_coverage 0.000
_reflns_number_gt 5540
_reflns_number_total 6656
_reflns_threshold_expression 'I > 2\s(I)'
_cod_data_source_file d0ce01137a2.cif
_cod_data_source_block jb_staceydintrile100kabs
_cod_depositor_comments
;
The following automatic conversions were performed:

data item '_chemical_melting_point' value '411-413' was changed to
'412.0(10)' -- the average value was taken and precision was
estimated.

Automatic conversion script
Id: cif_fix_values 7556 2019-12-06 15:28:31Z antanas 
;
_cod_database_code 7241265
_shelx_shelxl_version_number 2016/6
_chemical_oxdiff_formula 'C35 H33 N3'
_chemical_oxdiff_usercomment 'Orange Plate'
_shelx_space_group_comment
;
The symmetry employed for this shelxl refinement is uniquely defined
by the following loop, which should always be used as a source of
symmetry information in preference to the above space-group names.
They are only intended as comments.
;
_reflns_odcompleteness_completeness 99.79
_reflns_odcompleteness_iscentric 1
_reflns_odcompleteness_theta 28.22
_olex2_refinement_description
;
1. Fixed Uiso
 At 1.2 times of:
  All C(H) groups
 At 1.5 times of:
  All C(H,H,H) groups
2.a Aromatic/amide H refined with riding coordinates:
 C2(H2), C3(H3), C7(H7), C8(H8), C14(H14), C15(H15), C16(H16), C17(H17),
 C18(H18), C20(H20), C21(H21), C22(H22), C23(H23), C24(H24), C25(H25), C30(H30),
  C31(H31), C32(H32), C33(H33), C34(H34)
2.b Idealised Me refined as rotating group:
 C11(H11A,H11B,H11C), C12(H12A,H12B,H12C), C35(H35A,H35B,H35C)
;
_olex2_submission_special_instructions 'No special instructions were received'
_oxdiff_exptl_absorpt_empirical_details
;
Empirical correction (ABSPACK) includes:
- Absorption correction using spherical harmonics
- Frame scaling
;
_oxdiff_exptl_absorpt_empirical_full_max 1.082
_oxdiff_exptl_absorpt_empirical_full_min 0.880

loop_
_space_group_symop_operation_xyz
'x, y, z'
'-x, -y, -z'

loop_
_atom_site_label
_atom_site_type_symbol
_atom_site_fract_x
_atom_site_fract_y
_atom_site_fract_z
_atom_site_U_iso_or_equiv
_atom_site_adp_type
_atom_site_occupancy
_atom_site_site_symmetry_order
_atom_site_calc_flag
_atom_site_refinement_flags_posn
_atom_site_refinement_flags_adp
_atom_site_refinement_flags_occupancy
_atom_site_disorder_assembly
_atom_site_disorder_group
N1 N 0.84497(19) 0.83568(13) 0.77705(13) 0.0192(3) Uani 1 1 d . . . . .
N2 N 0.2966(2) 0.98915(13) 0.78255(14) 0.0247(4) Uani 1 1 d . . . . .
N3 N 0.6548(2) 1.10580(14) 0.51321(14) 0.0246(4) Uani 1 1 d . . . . .
C1 C 0.8529(2) 0.72100(15) 0.80075(14) 0.0156(4) Uani 1 1 d . . . . .
C2 C 0.9716(2) 0.65267(16) 0.84375(15) 0.0194(4) Uani 1 1 d . . . . .
H2 H 1.058215 0.678810 0.855973 0.023 Uiso 1 1 calc R . . . .
C3 C 0.9604(2) 0.54263(15) 0.86909(15) 0.0184(4) Uani 1 1 d . . . . .
H3 H 1.044041 0.496216 0.895258 0.022 Uiso 1 1 calc R . . . .
C4 C 0.8320(2) 0.49930(14) 0.85733(14) 0.0140(4) Uani 1 1 d . . . . .
C5 C 0.7088(2) 0.56777(14) 0.80712(14) 0.0132(3) Uani 1 1 d . . . . .
C6 C 0.5725(2) 0.53454(14) 0.78229(14) 0.0130(3) Uani 1 1 d . . . . .
C7 C 0.4634(2) 0.61055(15) 0.73522(14) 0.0157(4) Uani 1 1 d . . . . .
H7 H 0.370333 0.589852 0.726549 0.019 Uiso 1 1 calc R . . . .
C8 C 0.4863(2) 0.71740(14) 0.69993(14) 0.0151(4) Uani 1 1 d . . . . .
H8 H 0.412227 0.765286 0.665684 0.018 Uiso 1 1 calc R . . . .
C9 C 0.6195(2) 0.75056(14) 0.71650(14) 0.0135(3) Uani 1 1 d . . . . .
C10 C 0.7261(2) 0.67901(14) 0.77611(14) 0.0137(4) Uani 1 1 d . . . . .
C11 C 0.9983(3) 0.87290(18) 0.7359(2) 0.0327(5) Uani 1 1 d . . . . .
H11A H 1.055394 0.866394 0.793522 0.049 Uiso 1 1 calc GR . . . .
H11B H 0.979296 0.947387 0.706253 0.049 Uiso 1 1 calc GR . . . .
H11C H 1.060468 0.829295 0.681123 0.049 Uiso 1 1 calc GR . . . .
C12 C 0.7458(3) 0.89755(16) 0.86309(17) 0.0250(4) Uani 1 1 d . . . . .
H12A H 0.647382 0.870243 0.888205 0.038 Uiso 1 1 calc GR . . . .
H12B H 0.723209 0.972679 0.836115 0.038 Uiso 1 1 calc GR . . . .
H12C H 0.801898 0.890273 0.921320 0.038 Uiso 1 1 calc GR . . . .
C13 C 0.8342(2) 0.38258(14) 0.90040(14) 0.0140(4) Uani 1 1 d . . . . .
C14 C 0.9638(2) 0.30499(16) 0.86144(15) 0.0188(4) Uani 1 1 d . . . . .
H14 H 1.045168 0.326267 0.807324 0.023 Uiso 1 1 calc R . . . .
C15 C 0.9734(2) 0.19649(16) 0.90213(16) 0.0213(4) Uani 1 1 d . . . . .
H15 H 1.060103 0.145592 0.874899 0.026 Uiso 1 1 calc R . . . .
C16 C 0.8534(2) 0.16434(16) 0.98339(16) 0.0211(4) Uani 1 1 d . . . . .
H16 H 0.859020 0.091706 1.010557 0.025 Uiso 1 1 calc R . . . .
C17 C 0.7249(2) 0.24059(16) 1.02415(15) 0.0185(4) Uani 1 1 d . . . . .
H17 H 0.644923 0.219096 1.079199 0.022 Uiso 1 1 calc R . . . .
C18 C 0.7153(2) 0.34896(15) 0.98310(14) 0.0150(4) Uani 1 1 d . . . . .
H18 H 0.628701 0.399613 1.010964 0.018 Uiso 1 1 calc R . . . .
C19 C 0.5406(2) 0.42088(14) 0.80096(14) 0.0139(4) Uani 1 1 d . . . . .
C20 C 0.6456(2) 0.33738(15) 0.74887(14) 0.0170(4) Uani 1 1 d . . . . .
H20 H 0.738033 0.352071 0.701687 0.020 Uiso 1 1 calc R . . . .
C21 C 0.6122(2) 0.23271(16) 0.76732(16) 0.0224(4) Uani 1 1 d . . . . .
H21 H 0.682719 0.177454 0.732716 0.027 Uiso 1 1 calc R . . . .
C22 C 0.4741(2) 0.21000(16) 0.83710(17) 0.0240(4) Uani 1 1 d . . . . .
H22 H 0.453278 0.139436 0.850436 0.029 Uiso 1 1 calc R . . . .
C23 C 0.3673(2) 0.29285(16) 0.88689(16) 0.0213(4) Uani 1 1 d . . . . .
H23 H 0.273613 0.278127 0.932531 0.026 Uiso 1 1 calc R . . . .
C24 C 0.4000(2) 0.39734(15) 0.86877(15) 0.0169(4) Uani 1 1 d . . . . .
H24 H 0.327510 0.452598 0.902104 0.020 Uiso 1 1 calc R . . . .
C25 C 0.6668(2) 0.85195(15) 0.65806(14) 0.0154(4) Uani 1 1 d . . . . .
H25 H 0.772136 0.848896 0.621823 0.019 Uiso 1 1 calc R . . . .
C26 C 0.5679(2) 0.94962(15) 0.65316(14) 0.0159(4) Uani 1 1 d . . . . .
C27 C 0.4164(2) 0.97082(14) 0.72444(15) 0.0178(4) Uani 1 1 d . . . . .
C28 C 0.6152(2) 1.03734(15) 0.57583(15) 0.0176(4) Uani 1 1 d . . . . .
C29 C 0.7728(3) 0.66653(17) 0.45229(16) 0.0242(4) Uani 1 1 d . . . . .
C30 C 0.7891(3) 0.76441(17) 0.39022(17) 0.0279(5) Uani 1 1 d . . . . .
H30 H 0.716051 0.794484 0.346071 0.033 Uiso 1 1 calc R . . . .
C31 C 0.9108(3) 0.8176(2) 0.39277(18) 0.0376(6) Uani 1 1 d . . . . .
H31 H 0.919405 0.883327 0.350786 0.045 Uiso 1 1 calc R . . . .
C32 C 1.0208(3) 0.7740(2) 0.4574(2) 0.0450(7) Uani 1 1 d . . . . .
H32 H 1.104119 0.809701 0.458801 0.054 Uiso 1 1 calc R . . . .
C33 C 1.0056(3) 0.6758(2) 0.5205(2) 0.0428(7) Uani 1 1 d . . . . .
H33 H 1.079182 0.645630 0.564176 0.051 Uiso 1 1 calc R . . . .
C34 C 0.8814(3) 0.62323(18) 0.51831(17) 0.0314(5) Uani 1 1 d . . . . .
H34 H 0.870878 0.558365 0.561489 0.038 Uiso 1 1 calc R . . . .
C35 C 0.6386(3) 0.6090(2) 0.4465(2) 0.0429(6) Uani 1 1 d . . . . .
H35A H 0.537849 0.655228 0.466887 0.064 Uiso 1 1 calc GR . . . .
H35B H 0.643636 0.543266 0.494571 0.064 Uiso 1 1 calc GR . . . .
H35C H 0.649168 0.591905 0.374484 0.064 Uiso 1 1 calc GR . . . .

loop_
_atom_site_aniso_label
_atom_site_aniso_U_11
_atom_site_aniso_U_22
_atom_site_aniso_U_33
_atom_site_aniso_U_23
_atom_site_aniso_U_13
_atom_site_aniso_U_12
N1 0.0220(8) 0.0159(8) 0.0226(8) 0.0018(6) -0.0078(7) -0.0091(6)
N2 0.0246(9) 0.0148(8) 0.0318(10) -0.0024(7) 0.0003(7) -0.0031(7)
N3 0.0282(9) 0.0227(9) 0.0245(9) 0.0056(7) -0.0108(7) -0.0079(7)
C1 0.0155(9) 0.0165(9) 0.0157(9) 0.0005(7) -0.0032(7) -0.0063(7)
C2 0.0156(9) 0.0219(10) 0.0238(10) 0.0006(8) -0.0077(7) -0.0086(7)
C3 0.0139(9) 0.0202(10) 0.0204(9) 0.0015(7) -0.0060(7) -0.0008(7)
C4 0.0129(8) 0.0147(9) 0.0130(8) -0.0009(7) -0.0012(6) -0.0009(7)
C5 0.0125(8) 0.0150(9) 0.0115(8) -0.0015(6) -0.0011(6) -0.0020(7)
C6 0.0126(8) 0.0139(9) 0.0123(8) -0.0028(6) -0.0012(6) -0.0019(6)
C7 0.0118(8) 0.0194(9) 0.0175(9) -0.0038(7) -0.0041(7) -0.0038(7)
C8 0.0142(8) 0.0141(9) 0.0166(9) -0.0018(7) -0.0051(7) 0.0007(7)
C9 0.0145(8) 0.0131(9) 0.0131(8) -0.0026(7) -0.0020(6) -0.0025(7)
C10 0.0119(8) 0.0166(9) 0.0122(8) -0.0021(7) -0.0014(6) -0.0022(7)
C11 0.0289(12) 0.0270(12) 0.0457(14) 0.0078(10) -0.0110(10) -0.0174(9)
C12 0.0350(12) 0.0180(10) 0.0255(10) -0.0006(8) -0.0127(9) -0.0063(8)
C13 0.0137(8) 0.0157(9) 0.0138(8) -0.0006(7) -0.0063(7) -0.0019(7)
C14 0.0138(9) 0.0221(10) 0.0185(9) -0.0001(7) -0.0013(7) -0.0015(7)
C15 0.0193(9) 0.0170(10) 0.0264(10) -0.0037(8) -0.0074(8) 0.0040(7)
C16 0.0273(10) 0.0134(9) 0.0235(10) 0.0019(7) -0.0095(8) -0.0032(8)
C17 0.0201(9) 0.0226(10) 0.0148(9) -0.0002(7) -0.0039(7) -0.0089(8)
C18 0.0136(8) 0.0180(9) 0.0143(8) -0.0049(7) -0.0039(7) -0.0014(7)
C19 0.0145(8) 0.0144(9) 0.0145(8) -0.0016(7) -0.0070(7) -0.0024(7)
C20 0.0191(9) 0.0185(9) 0.0141(8) -0.0021(7) -0.0046(7) -0.0033(7)
C21 0.0287(11) 0.0171(10) 0.0230(10) -0.0060(8) -0.0101(8) 0.0004(8)
C22 0.0318(11) 0.0143(9) 0.0314(11) 0.0003(8) -0.0146(9) -0.0097(8)
C23 0.0186(9) 0.0222(10) 0.0259(10) 0.0025(8) -0.0082(8) -0.0096(8)
C24 0.0135(8) 0.0165(9) 0.0219(9) -0.0016(7) -0.0069(7) -0.0016(7)
C25 0.0132(8) 0.0201(9) 0.0142(8) -0.0008(7) -0.0035(7) -0.0055(7)
C26 0.0177(9) 0.0150(9) 0.0158(9) -0.0004(7) -0.0043(7) -0.0046(7)
C27 0.0229(10) 0.0088(8) 0.0220(9) 0.0004(7) -0.0054(8) -0.0040(7)
C28 0.0187(9) 0.0169(9) 0.0194(9) -0.0017(7) -0.0087(7) -0.0029(7)
C29 0.0297(11) 0.0228(10) 0.0179(9) -0.0077(8) 0.0011(8) -0.0018(8)
C30 0.0358(12) 0.0264(11) 0.0197(10) -0.0033(8) -0.0029(9) -0.0034(9)
C31 0.0486(15) 0.0384(14) 0.0251(11) -0.0076(10) 0.0099(10) -0.0216(12)
C32 0.0253(12) 0.073(2) 0.0425(15) -0.0348(14) 0.0146(11) -0.0234(12)
C33 0.0275(12) 0.0600(18) 0.0379(14) -0.0251(13) -0.0093(10) 0.0170(12)
C34 0.0393(13) 0.0259(11) 0.0243(11) -0.0073(9) -0.0038(9) 0.0067(10)
C35 0.0536(16) 0.0490(16) 0.0331(13) -0.0133(11) -0.0024(11) -0.0253(13)

loop_
_atom_type_symbol
_atom_type_description
_atom_type_scat_dispersion_real
_atom_type_scat_dispersion_imag
_atom_type_scat_source
C C 0.0033 0.0016 'International Tables Vol C Tables 4.2.6.8 and 6.1.1.4'
H H 0.0000 0.0000 'International Tables Vol C Tables 4.2.6.8 and 6.1.1.4'
N N 0.0061 0.0033 'International Tables Vol C Tables 4.2.6.8 and 6.1.1.4'

loop_
_exptl_crystal_face_index_h
_exptl_crystal_face_index_k
_exptl_crystal_face_index_l
_exptl_crystal_face_perp_dist
0 17 2 0.0446
1 -17 -1 0.0084
12 5 7 0.1408
0 -1 -17 0.0366
0 1 18 0.0779
11 8 11 0.1352
-11 -8 -10 0.0992

loop_
_geom_angle_atom_site_label_1
_geom_angle_atom_site_label_2
_geom_angle_atom_site_label_3
_geom_angle
_geom_angle_site_symmetry_1
_geom_angle_site_symmetry_3
_geom_angle_publ_flag
C1 N1 C11 115.91(16) . . ?
C1 N1 C12 113.59(15) . . ?
C12 N1 C11 112.10(17) . . ?
C2 C1 N1 124.54(17) . . ?
C2 C1 C10 120.07(17) . . ?
C10 C1 N1 115.40(16) . . ?
C1 C2 H2 120.6 . . ?
C1 C2 C3 118.88(17) . . ?
C3 C2 H2 120.6 . . ?
C2 C3 H3 118.2 . . ?
C4 C3 C2 123.56(17) . . ?
C4 C3 H3 118.2 . . ?
C3 C4 C5 118.94(16) . . ?
C3 C4 C13 115.28(15) . . ?
C5 C4 C13 125.77(16) . . ?
C6 C5 C4 126.33(16) . . ?
C10 C5 C4 116.75(16) . . ?
C10 C5 C6 116.89(15) . . ?
C5 C6 C19 124.68(15) . . ?
C7 C6 C5 119.37(16) . . ?
C7 C6 C19 115.92(16) . . ?
C6 C7 H7 118.5 . . ?
C6 C7 C8 123.00(17) . . ?
C8 C7 H7 118.5 . . ?
C7 C8 H8 120.4 . . ?
C9 C8 C7 119.20(16) . . ?
C9 C8 H8 120.4 . . ?
C8 C9 C10 119.91(16) . . ?
C8 C9 C25 119.90(16) . . ?
C10 C9 C25 119.40(16) . . ?
C1 C10 C5 121.28(16) . . ?
C1 C10 C9 117.70(16) . . ?
C9 C10 C5 120.99(16) . . ?
N1 C11 H11A 109.5 . . ?
N1 C11 H11B 109.5 . . ?
N1 C11 H11C 109.5 . . ?
H11A C11 H11B 109.5 . . ?
H11A C11 H11C 109.5 . . ?
H11B C11 H11C 109.5 . . ?
N1 C12 H12A 109.5 . . ?
N1 C12 H12B 109.5 . . ?
N1 C12 H12C 109.5 . . ?
H12A C12 H12B 109.5 . . ?
H12A C12 H12C 109.5 . . ?
H12B C12 H12C 109.5 . . ?
C14 C13 C4 119.29(16) . . ?
C14 C13 C18 118.35(17) . . ?
C18 C13 C4 122.25(16) . . ?
C13 C14 H14 119.5 . . ?
C15 C14 C13 121.10(17) . . ?
C15 C14 H14 119.5 . . ?
C14 C15 H15 120.1 . . ?
C16 C15 C14 119.78(18) . . ?
C16 C15 H15 120.1 . . ?
C15 C16 H16 120.1 . . ?
C15 C16 C17 119.89(18) . . ?
C17 C16 H16 120.1 . . ?
C16 C17 H17 119.9 . . ?
C16 C17 C18 120.25(17) . . ?
C18 C17 H17 119.9 . . ?
C13 C18 H18 119.7 . . ?
C17 C18 C13 120.62(17) . . ?
C17 C18 H18 119.7 . . ?
C20 C19 C6 121.56(16) . . ?
C24 C19 C6 119.67(16) . . ?
C24 C19 C20 118.73(17) . . ?
C19 C20 H20 119.9 . . ?
C21 C20 C19 120.23(17) . . ?
C21 C20 H20 119.9 . . ?
C20 C21 H21 119.8 . . ?
C20 C21 C22 120.37(18) . . ?
C22 C21 H21 119.8 . . ?
C21 C22 H22 120.1 . . ?
C23 C22 C21 119.78(18) . . ?
C23 C22 H22 120.1 . . ?
C22 C23 H23 120.0 . . ?
C24 C23 C22 120.08(18) . . ?
C24 C23 H23 120.0 . . ?
C19 C24 H24 119.6 . . ?
C23 C24 C19 120.77(18) . . ?
C23 C24 H24 119.6 . . ?
C9 C25 H25 117.5 . . ?
C26 C25 C9 124.91(16) . . ?
C26 C25 H25 117.5 . . ?
C25 C26 C27 122.52(16) . . ?
C25 C26 C28 120.10(17) . . ?
C27 C26 C28 117.36(16) . . ?
N2 C27 C26 178.5(2) . . ?
N3 C28 C26 178.8(2) . . ?
C30 C29 C35 119.9(2) . . ?
C34 C29 C30 118.8(2) . . ?
C34 C29 C35 121.3(2) . . ?
C29 C30 H30 119.4 . . ?
C31 C30 C29 121.2(2) . . ?
C31 C30 H30 119.4 . . ?
C30 C31 H31 119.9 . . ?
C30 C31 C32 120.3(2) . . ?
C32 C31 H31 119.9 . . ?
C31 C32 H32 120.4 . . ?
C31 C32 C33 119.1(2) . . ?
C33 C32 H32 120.4 . . ?
C32 C33 H33 119.9 . . ?
C34 C33 C32 120.2(2) . . ?
C34 C33 H33 119.9 . . ?
C29 C34 H34 119.8 . . ?
C33 C34 C29 120.3(2) . . ?
C33 C34 H34 119.8 . . ?
C29 C35 H35A 109.5 . . ?
C29 C35 H35B 109.5 . . ?
C29 C35 H35C 109.5 . . ?
H35A C35 H35B 109.5 . . ?
H35A C35 H35C 109.5 . . ?
H35B C35 H35C 109.5 . . ?

loop_
_geom_bond_atom_site_label_1
_geom_bond_atom_site_label_2
_geom_bond_distance
_geom_bond_site_symmetry_2
_geom_bond_publ_flag
N1 C1 1.429(2) . ?
N1 C11 1.466(2) . ?
N1 C12 1.465(3) . ?
N2 C27 1.147(2) . ?
N3 C28 1.145(2) . ?
C1 C2 1.367(3) . ?
C1 C10 1.423(2) . ?
C2 H2 0.9300 . ?
C2 C3 1.400(3) . ?
C3 H3 0.9300 . ?
C3 C4 1.381(3) . ?
C4 C5 1.442(2) . ?
C4 C13 1.497(2) . ?
C5 C6 1.441(2) . ?
C5 C10 1.434(2) . ?
C6 C7 1.381(2) . ?
C6 C19 1.493(2) . ?
C7 H7 0.9300 . ?
C7 C8 1.401(2) . ?
C8 H8 0.9300 . ?
C8 C9 1.372(2) . ?
C9 C10 1.427(2) . ?
C9 C25 1.474(2) . ?
C11 H11A 0.9600 . ?
C11 H11B 0.9600 . ?
C11 H11C 0.9600 . ?
C12 H12A 0.9600 . ?
C12 H12B 0.9600 . ?
C12 H12C 0.9600 . ?
C13 C14 1.395(2) . ?
C13 C18 1.396(2) . ?
C14 H14 0.9300 . ?
C14 C15 1.389(3) . ?
C15 H15 0.9300 . ?
C15 C16 1.385(3) . ?
C16 H16 0.9300 . ?
C16 C17 1.386(3) . ?
C17 H17 0.9300 . ?
C17 C18 1.388(3) . ?
C18 H18 0.9300 . ?
C19 C20 1.398(2) . ?
C19 C24 1.397(2) . ?
C20 H20 0.9300 . ?
C20 C21 1.387(3) . ?
C21 H21 0.9300 . ?
C21 C22 1.388(3) . ?
C22 H22 0.9300 . ?
C22 C23 1.386(3) . ?
C23 H23 0.9300 . ?
C23 C24 1.383(3) . ?
C24 H24 0.9300 . ?
C25 H25 0.9300 . ?
C25 C26 1.360(3) . ?
C26 C27 1.435(3) . ?
C26 C28 1.439(3) . ?
C29 C30 1.387(3) . ?
C29 C34 1.383(3) . ?
C29 C35 1.511(3) . ?
C30 H30 0.9300 . ?
C30 C31 1.369(3) . ?
C31 H31 0.9300 . ?
C31 C32 1.380(4) . ?
C32 H32 0.9300 . ?
C32 C33 1.394(4) . ?
C33 H33 0.9300 . ?
C33 C34 1.381(4) . ?
C34 H34 0.9300 . ?
C35 H35A 0.9600 . ?
C35 H35B 0.9600 . ?
C35 H35C 0.9600 . ?

loop_
_geom_torsion_atom_site_label_1
_geom_torsion_atom_site_label_2
_geom_torsion_atom_site_label_3
_geom_torsion_atom_site_label_4
_geom_torsion
_geom_torsion_site_symmetry_1
_geom_torsion_site_symmetry_2
_geom_torsion_site_symmetry_3
_geom_torsion_site_symmetry_4
_geom_torsion_publ_flag
N1 C1 C2 C3 176.25(17) . . . . ?
N1 C1 C10 C5 -172.63(15) . . . . ?
N1 C1 C10 C9 9.3(2) . . . . ?
C1 C2 C3 C4 -2.9(3) . . . . ?
C2 C1 C10 C5 7.6(3) . . . . ?
C2 C1 C10 C9 -170.55(17) . . . . ?
C2 C3 C4 C5 6.0(3) . . . . ?
C2 C3 C4 C13 -173.38(17) . . . . ?
C3 C4 C5 C6 175.78(17) . . . . ?
C3 C4 C5 C10 -2.3(2) . . . . ?
C3 C4 C13 C14 -57.8(2) . . . . ?
C3 C4 C13 C18 118.33(19) . . . . ?
C4 C5 C6 C7 179.12(17) . . . . ?
C4 C5 C6 C19 -2.7(3) . . . . ?
C4 C5 C10 C1 -4.3(2) . . . . ?
C4 C5 C10 C9 173.76(16) . . . . ?
C4 C13 C14 C15 177.55(17) . . . . ?
C4 C13 C18 C17 -177.18(17) . . . . ?
C5 C4 C13 C14 122.8(2) . . . . ?
C5 C4 C13 C18 -61.0(3) . . . . ?
C5 C6 C7 C8 6.7(3) . . . . ?
C5 C6 C19 C20 -62.3(2) . . . . ?
C5 C6 C19 C24 120.20(19) . . . . ?
C6 C5 C10 C1 177.47(16) . . . . ?
C6 C5 C10 C9 -4.5(2) . . . . ?
C6 C7 C8 C9 -2.9(3) . . . . ?
C6 C19 C20 C21 -179.58(17) . . . . ?
C6 C19 C24 C23 179.65(17) . . . . ?
C7 C6 C19 C20 115.97(19) . . . . ?
C7 C6 C19 C24 -61.5(2) . . . . ?
C7 C8 C9 C10 -4.7(3) . . . . ?
C7 C8 C9 C25 165.09(16) . . . . ?
C8 C9 C10 C1 -173.51(16) . . . . ?
C8 C9 C10 C5 8.4(3) . . . . ?
C8 C9 C25 C26 51.2(3) . . . . ?
C9 C25 C26 C27 14.9(3) . . . . ?
C9 C25 C26 C28 -166.40(17) . . . . ?
C10 C1 C2 C3 -4.0(3) . . . . ?
C10 C5 C6 C7 -2.8(2) . . . . ?
C10 C5 C6 C19 175.36(16) . . . . ?
C10 C9 C25 C26 -139.03(19) . . . . ?
C11 N1 C1 C2 37.0(3) . . . . ?
C11 N1 C1 C10 -142.76(18) . . . . ?
C12 N1 C1 C2 -94.9(2) . . . . ?
C12 N1 C1 C10 85.3(2) . . . . ?
C13 C4 C5 C6 -4.9(3) . . . . ?
C13 C4 C5 C10 177.05(16) . . . . ?
C13 C14 C15 C16 -0.6(3) . . . . ?
C14 C13 C18 C17 -1.0(3) . . . . ?
C14 C15 C16 C17 -0.4(3) . . . . ?
C15 C16 C17 C18 0.6(3) . . . . ?
C16 C17 C18 C13 0.1(3) . . . . ?
C18 C13 C14 C15 1.3(3) . . . . ?
C19 C6 C7 C8 -171.66(16) . . . . ?
C19 C20 C21 C22 0.3(3) . . . . ?
C20 C19 C24 C23 2.1(3) . . . . ?
C20 C21 C22 C23 1.4(3) . . . . ?
C21 C22 C23 C24 -1.3(3) . . . . ?
C22 C23 C24 C19 -0.4(3) . . . . ?
C24 C19 C20 C21 -2.0(3) . . . . ?
C25 C9 C10 C1 16.7(2) . . . . ?
C25 C9 C10 C5 -161.44(16) . . . . ?
C29 C30 C31 C32 0.3(3) . . . . ?
C30 C29 C34 C33 -1.3(3) . . . . ?
C30 C31 C32 C33 -0.5(3) . . . . ?
C31 C32 C33 C34 -0.2(3) . . . . ?
C32 C33 C34 C29 1.1(3) . . . . ?
C34 C29 C30 C31 0.6(3) . . . . ?
C35 C29 C30 C31 -179.1(2) . . . . ?
C35 C29 C34 C33 178.4(2) . . . . ?

loop_
_exptl_oxdiff_crystal_face_indexfrac_h
_exptl_oxdiff_crystal_face_indexfrac_k
_exptl_oxdiff_crystal_face_indexfrac_l
_exptl_oxdiff_crystal_face_x
_exptl_oxdiff_crystal_face_y
_exptl_oxdiff_crystal_face_z
0.0000 17.0000 2.0000 0.8975 0.2552 -0.2747
1.0000 -17.0000 -1.0000 -0.9295 -0.2894 0.1948
12.0000 5.0000 7.0000 -0.1925 -0.0311 -0.9792
-0.0000 -1.0000 -17.0000 -0.2686 0.9041 0.1997
0.0000 1.0000 18.0000 0.2814 -0.9585 -0.2106
11.0000 8.0000 11.0000 0.0574 -0.2049 -0.9983
-11.0000 -8.0000 -10.0000 -0.0446 0.1504 0.9874
